data_7021131
loop_
_publ_author_name
'Schmid, Thibault E.'
'Jones, Dale C.'
'Songis, Olivier'
'Diebolt, Olivier'
'Furst, Marc R. L.'
'Slawin, Alexandra M. Z.'
'Cazin, Catherine S. J.'

_publ_section_title
;
 Mixed phosphine/N-heterocyclic carbene palladium complexes: synthesis,
 characterization and catalytic use in aqueous Suzuki-Miyaura reactions.
;
_journal_issue 20
_journal_name_full 'Dalton transactions (Cambridge, England : 2003)'
_journal_page_first 7345
_journal_page_last 7353
_journal_paper_doi 10.1039/c2dt32858e
_journal_volume 42
_journal_year 2013
_chemical_formula_moiety 'C53 H71 Cl2 N2 O2 P Pd'
_chemical_formula_sum 'C53 H71 Cl2 N2 O2 P Pd'
_chemical_formula_weight 976.39
_chemical_name_systematic
;
?
;
_space_group_IT_number 14
_symmetry_cell_setting monoclinic
_symmetry_space_group_name_Hall '-P 2ybc'
_symmetry_space_group_name_H-M 'P 1 21/c 1'
_atom_sites_solution_hydrogens geom
_atom_sites_solution_primary direct
_atom_sites_solution_secondary difmap
_audit_creation_method SHELXL-97
_cell_angle_alpha 90.00
_cell_angle_beta 90.472(3)
_cell_angle_gamma 90.00
_cell_formula_units_Z 4
_cell_length_a 18.580(3)
_cell_length_b 14.0874(19)
_cell_length_c 19.401(3)
_cell_measurement_reflns_used 12657
_cell_measurement_temperature 93(2)
_cell_measurement_theta_max 27.9
_cell_measurement_theta_min 2.2
_cell_volume 5077.9(13)
_computing_cell_refinement 'CrystalClear (Rigaku Corp., 2004)'
_computing_data_collection 'CrystalClear (Rigaku Corp., 2004)'
_computing_data_reduction 'CrystalClear (Rigaku Corp., 2004)'
_computing_molecular_graphics 'Bruker SHELXTL'
_computing_publication_material 'Bruker SHELXTL'
_computing_structure_refinement 'SHELXL-97 (Sheldrick, 1997)'
_computing_structure_solution 'SHELXS-97 (Sheldrick, 1990)'
_diffrn_ambient_temperature 93(2)
_diffrn_measured_fraction_theta_full 0.999
_diffrn_measured_fraction_theta_max 0.998
_diffrn_measurement_device_type CCD
_diffrn_measurement_method '\w and \f scans'
_diffrn_radiation_monochromator confocal
_diffrn_radiation_source 'rotating anode'
_diffrn_radiation_type MoK\a
_diffrn_radiation_wavelength 0.71073
_diffrn_reflns_av_R_equivalents 0.0564
_diffrn_reflns_av_sigmaI/netI 0.0397
_diffrn_reflns_limit_h_max 22
_diffrn_reflns_limit_h_min -21
_diffrn_reflns_limit_k_max 16
_diffrn_reflns_limit_k_min -16
_diffrn_reflns_limit_l_max 23
_diffrn_reflns_limit_l_min -23
_diffrn_reflns_number 50611
_diffrn_reflns_theta_full 25.00
_diffrn_reflns_theta_max 25.36
_diffrn_reflns_theta_min 2.10
_exptl_absorpt_coefficient_mu 0.542
_exptl_absorpt_correction_T_max 1.000
_exptl_absorpt_correction_T_min 0.893
_exptl_absorpt_correction_type multi-scan
_exptl_absorpt_process_details 'Jacobson, R. (1998) Private communication'
_exptl_crystal_colour Yellow
_exptl_crystal_density_diffrn 1.277
_exptl_crystal_density_method 'not measured'
_exptl_crystal_description Prism
_exptl_crystal_F_000 2056
_exptl_crystal_size_max 0.10
_exptl_crystal_size_mid 0.10
_exptl_crystal_size_min 0.03
_refine_diff_density_max 1.044
_refine_diff_density_min -0.800
_refine_diff_density_rms 0.100
_refine_ls_extinction_method none
_refine_ls_goodness_of_fit_ref 1.109
_refine_ls_hydrogen_treatment constr
_refine_ls_matrix_type full
_refine_ls_number_parameters 550
_refine_ls_number_reflns 9288
_refine_ls_number_restraints 0
_refine_ls_restrained_S_all 1.109
_refine_ls_R_factor_all 0.0596
_refine_ls_R_factor_gt 0.0504
_refine_ls_shift/su_max 0.034
_refine_ls_shift/su_mean 0.002
_refine_ls_structure_factor_coef Fsqd
_refine_ls_weighting_details 'calc w=1/[\s^2^(Fo^2^)+(0.0777P)^2^+2.7939P] where P=(Fo^2^+2Fc^2^)/3'
_refine_ls_weighting_scheme calc
_refine_ls_wR_factor_gt 0.1297
_refine_ls_wR_factor_ref 0.1409
_reflns_number_gt 8133
_reflns_number_total 9288
_reflns_threshold_expression >2sigma(I)
_cod_data_source_file c2dt32858e.txt
_cod_data_source_block 2g
_cod_depositor_comments
;
The following automatic conversions were performed:

'_symmetry_cell_setting' value 'Monoclinic' changed to 'monoclinic'
according to /home/saulius/struct/CIF-dictionaries/cif_core.dic
dictionary named 'cif_core.dic' version 2.4.2 from 2011-04-26.

Automatic conversion script
Id: cif_fix_values 1891 2012-01-12 08:04:46Z andrius 
;
_cod_original_cell_volume 5077.7(12)
_cod_original_sg_symbol_H-M P2(1)/c
_cod_database_code 7021131

loop_
_symmetry_equiv_pos_as_xyz
'x, y, z'
'-x, y+1/2, -z+1/2'
'-x, -y, -z'
'x, -y-1/2, z-1/2'

loop_
_atom_site_label
_atom_site_type_symbol
_atom_site_fract_x
_atom_site_fract_y
_atom_site_fract_z
_atom_site_U_iso_or_equiv
_atom_site_adp_type
_atom_site_occupancy
_atom_site_symmetry_multiplicity
_atom_site_calc_flag
_atom_site_refinement_flags
Pd1 Pd 0.221164(12) 0.101852(17) 0.229758(12) 0.02521(11) Uani 1 1 d .
Cl1 Cl 0.13555(4) 0.21581(6) 0.25518(5) 0.0342(2) Uani 1 1 d .
Cl2 Cl 0.30605(4) -0.01076(6) 0.20441(5) 0.0357(2) Uani 1 1 d .
C1 C 0.13906(17) 0.0108(2) 0.20342(16) 0.0258(7) Uani 1 1 d .
N2 N 0.09900(15) -0.04079(19) 0.24778(13) 0.0289(6) Uani 1 1 d .
C3 C 0.0441(2) -0.0880(3) 0.21373(19) 0.0359(8) Uani 1 1 d .
H3A H 0.0091 -0.1284 0.2339 0.043 Uiso 1 1 calc R
C4 C 0.04952(19) -0.0660(2) 0.14691(18) 0.0345(8) Uani 1 1 d .
H4A H 0.0187 -0.0866 0.1105 0.041 Uiso 1 1 calc R
N5 N 0.10901(14) -0.00697(18) 0.14114(13) 0.0259(6) Uani 1 1 d .
C6 C 0.11202(17) -0.0503(2) 0.32097(16) 0.0271(7) Uani 1 1 d .
C7 C 0.16322(19) -0.1160(2) 0.34370(19) 0.0323(8) Uani 1 1 d .
C8 C 0.1736(2) -0.1241(3) 0.41446(19) 0.0377(9) Uani 1 1 d .
H8A H 0.2086 -0.1674 0.4316 0.045 Uiso 1 1 calc R
C9 C 0.1342(2) -0.0708(3) 0.46038(19) 0.0393(9) Uani 1 1 d .
H9A H 0.1424 -0.0774 0.5085 0.047 Uiso 1 1 calc R
C10 C 0.08301(19) -0.0081(3) 0.43630(18) 0.0357(8) Uani 1 1 d .
H10A H 0.0556 0.0274 0.4684 0.043 Uiso 1 1 calc R
C11 C 0.07052(17) 0.0043(2) 0.36608(17) 0.0274(7) Uani 1 1 d .
C12 C 0.2033(2) -0.1803(3) 0.2940(2) 0.0421(9) Uani 1 1 d .
H12A H 0.2070 -0.1457 0.2491 0.051 Uiso 1 1 calc R
C13 C 0.2795(2) -0.2038(3) 0.3178(2) 0.0552(11) Uani 1 1 d .
H13A H 0.3065 -0.1449 0.3250 0.083 Uiso 1 1 calc R
H13B H 0.3033 -0.2422 0.2826 0.083 Uiso 1 1 calc R
H13C H 0.2776 -0.2395 0.3611 0.083 Uiso 1 1 calc R
C14 C 0.1594(3) -0.2714(3) 0.2806(3) 0.0641(13) Uani 1 1 d .
H14A H 0.1856 -0.3124 0.2486 0.096 Uiso 1 1 calc R
H14B H 0.1126 -0.2546 0.2605 0.096 Uiso 1 1 calc R
H14C H 0.1523 -0.3050 0.3242 0.096 Uiso 1 1 calc R
C15 C 0.01230(18) 0.0713(2) 0.34076(18) 0.0322(8) Uani 1 1 d .
H15A H 0.0225 0.0870 0.2915 0.039 Uiso 1 1 calc R
C16 C 0.0100(2) 0.1643(3) 0.3811(2) 0.0422(9) Uani 1 1 d .
H16A H 0.0572 0.1953 0.3792 0.063 Uiso 1 1 calc R
H16B H -0.0021 0.1511 0.4292 0.063 Uiso 1 1 calc R
H16C H -0.0266 0.2062 0.3608 0.063 Uiso 1 1 calc R
C17 C -0.0621(2) 0.0237(3) 0.3435(2) 0.0452(10) Uani 1 1 d .
H17A H -0.0612 -0.0356 0.3170 0.068 Uiso 1 1 calc R
H17B H -0.0984 0.0664 0.3236 0.068 Uiso 1 1 calc R
H17C H -0.0743 0.0098 0.3915 0.068 Uiso 1 1 calc R
C18 C 0.13219(17) 0.0266(3) 0.07443(17) 0.0310(8) Uani 1 1 d .
C19 C 0.0999(2) 0.1076(2) 0.04743(19) 0.0378(9) Uani 1 1 d .
C20 C 0.1175(3) 0.1290(3) -0.0224(2) 0.0571(12) Uani 1 1 d .
H20A H 0.0974 0.1834 -0.0441 0.069 Uiso 1 1 calc R
C21 C 0.1635(3) 0.0710(4) -0.0582(2) 0.0618(13) Uani 1 1 d .
H21A H 0.1742 0.0863 -0.1047 0.074 Uiso 1 1 calc R
C22 C 0.1941(2) -0.0070(4) -0.0297(2) 0.0577(12) Uani 1 1 d .
H22A H 0.2253 -0.0454 -0.0564 0.069 Uiso 1 1 calc R
C23 C 0.18044(19) -0.0311(3) 0.03773(19) 0.0409(9) Uani 1 1 d .
C24 C 0.0482(2) 0.1677(3) 0.0875(2) 0.0487(10) Uani 1 1 d .
H24A H 0.0490 0.1461 0.1366 0.058 Uiso 1 1 calc R
C25 C 0.0697(4) 0.2735(3) 0.0854(3) 0.0791(17) Uani 1 1 d .
H25A H 0.1183 0.2811 0.1048 0.119 Uiso 1 1 calc R
H25B H 0.0356 0.3107 0.1125 0.119 Uiso 1 1 calc R
H25C H 0.0690 0.2958 0.0376 0.119 Uiso 1 1 calc R
C26 C -0.0270(3) 0.1537(4) 0.0587(3) 0.0772(16) Uani 1 1 d .
H26A H -0.0399 0.0864 0.0613 0.116 Uiso 1 1 calc R
H26B H -0.0286 0.1746 0.0105 0.116 Uiso 1 1 calc R
H26C H -0.0612 0.1911 0.0857 0.116 Uiso 1 1 calc R
C27 C 0.2150(2) -0.1175(3) 0.0697(2) 0.0517(11) Uani 1 1 d .
H27A H 0.2189 -0.1054 0.1204 0.062 Uiso 1 1 calc R
C28 C 0.2910(3) -0.1368(5) 0.0438(3) 0.0837(18) Uani 1 1 d .
H28A H 0.3206 -0.0798 0.0499 0.126 Uiso 1 1 calc R
H28B H 0.2890 -0.1536 -0.0052 0.126 Uiso 1 1 calc R
H28C H 0.3123 -0.1894 0.0700 0.126 Uiso 1 1 calc R
C29 C 0.1698(3) -0.2086(3) 0.0602(3) 0.0658(13) Uani 1 1 d .
H29A H 0.1209 -0.1976 0.0771 0.099 Uiso 1 1 calc R
H29B H 0.1920 -0.2607 0.0862 0.099 Uiso 1 1 calc R
H29C H 0.1677 -0.2254 0.0112 0.099 Uiso 1 1 calc R
P1 P 0.31334(4) 0.20011(6) 0.27003(4) 0.02445(19) Uani 1 1 d .
C31 C 0.29243(18) 0.3279(2) 0.26422(16) 0.0286(7) Uani 1 1 d .
H31A H 0.2470 0.3375 0.2907 0.034 Uiso 1 1 calc R
C32 C 0.27625(19) 0.3609(2) 0.19039(18) 0.0337(8) Uani 1 1 d .
H32A H 0.3201 0.3549 0.1621 0.040 Uiso 1 1 calc R
H32B H 0.2384 0.3202 0.1697 0.040 Uiso 1 1 calc R
C33 C 0.2511(2) 0.4641(3) 0.19071(19) 0.0395(9) Uani 1 1 d .
H33A H 0.2421 0.4853 0.1427 0.047 Uiso 1 1 calc R
H33B H 0.2053 0.4690 0.2162 0.047 Uiso 1 1 calc R
C34 C 0.3072(2) 0.5286(3) 0.2243(2) 0.0473(10) Uani 1 1 d .
H34A H 0.3517 0.5278 0.1966 0.057 Uiso 1 1 calc R
H34B H 0.2888 0.5945 0.2253 0.057 Uiso 1 1 calc R
C35 C 0.3240(2) 0.4963(3) 0.2967(2) 0.0435(9) Uani 1 1 d .
H35A H 0.2806 0.5032 0.3255 0.052 Uiso 1 1 calc R
H35B H 0.3623 0.5370 0.3166 0.052 Uiso 1 1 calc R
C36 C 0.34881(19) 0.3926(2) 0.2978(2) 0.0340(8) Uani 1 1 d .
H36A H 0.3572 0.3724 0.3461 0.041 Uiso 1 1 calc R
H36B H 0.3948 0.3868 0.2728 0.041 Uiso 1 1 calc R
C37 C 0.32597(17) 0.1753(2) 0.36310(16) 0.0294(7) Uani 1 1 d .
H37A H 0.3743 0.1999 0.3775 0.035 Uiso 1 1 calc R
C38 C 0.26868(19) 0.2245(3) 0.40711(17) 0.0346(8) Uani 1 1 d .
H38A H 0.2701 0.2939 0.3990 0.042 Uiso 1 1 calc R
H38B H 0.2203 0.2012 0.3939 0.042 Uiso 1 1 calc R
C39 C 0.2831(2) 0.2037(3) 0.48348(18) 0.0438(9) Uani 1 1 d .
H39A H 0.3300 0.2315 0.4972 0.053 Uiso 1 1 calc R
H39B H 0.2453 0.2339 0.5116 0.053 Uiso 1 1 calc R
C40 C 0.2842(2) 0.0976(3) 0.4979(2) 0.0486(11) Uani 1 1 d .
H40A H 0.2972 0.0868 0.5468 0.058 Uiso 1 1 calc R
H40B H 0.2355 0.0712 0.4899 0.058 Uiso 1 1 calc R
C41 C 0.3373(2) 0.0465(3) 0.45255(18) 0.0461(10) Uani 1 1 d .
H41A H 0.3329 -0.0228 0.4600 0.055 Uiso 1 1 calc R
H41B H 0.3868 0.0657 0.4656 0.055 Uiso 1 1 calc R
C42 C 0.3244(2) 0.0685(3) 0.37645(18) 0.0358(8) Uani 1 1 d .
H42A H 0.3619 0.0372 0.3486 0.043 Uiso 1 1 calc R
H42B H 0.2770 0.0428 0.3620 0.043 Uiso 1 1 calc R
C43 C 0.39911(16) 0.1884(2) 0.22327(15) 0.0235(6) Uani 1 1 d .
C44 C 0.47035(17) 0.1863(2) 0.24771(15) 0.0235(7) Uani 1 1 d .
C45 C 0.52616(17) 0.1844(2) 0.20003(16) 0.0267(7) Uani 1 1 d .
H45A H 0.5744 0.1832 0.2165 0.032 Uiso 1 1 calc R
C46 C 0.51369(18) 0.1842(2) 0.12934(17) 0.0299(7) Uani 1 1 d .
H46A H 0.5528 0.1839 0.0981 0.036 Uiso 1 1 calc R
C47 C 0.44400(19) 0.1843(2) 0.10515(16) 0.0304(7) Uani 1 1 d .
H47A H 0.4346 0.1834 0.0569 0.036 Uiso 1 1 calc R
C48 C 0.38749(18) 0.1857(2) 0.15131(16) 0.0286(7) Uani 1 1 d .
H48A H 0.3395 0.1848 0.1340 0.034 Uiso 1 1 calc R
C49 C 0.49426(16) 0.1821(2) 0.32144(16) 0.0237(7) Uani 1 1 d .
C50 C 0.51309(17) 0.2640(2) 0.35776(16) 0.0260(7) Uani 1 1 d .
C51 C 0.53554(18) 0.2592(2) 0.42702(17) 0.0326(8) Uani 1 1 d .
H51A H 0.5454 0.3154 0.4525 0.039 Uiso 1 1 calc R
C52 C 0.5430(2) 0.1713(3) 0.45715(18) 0.0378(8) Uani 1 1 d .
H52A H 0.5577 0.1676 0.5041 0.045 Uiso 1 1 calc R
C53 C 0.5298(2) 0.0886(3) 0.42137(18) 0.0350(8) Uani 1 1 d .
H53A H 0.5373 0.0287 0.4426 0.042 Uiso 1 1 calc R
C54 C 0.50498(18) 0.0944(2) 0.35304(17) 0.0278(7) Uani 1 1 d .
O50 O 0.50968(12) 0.34647(15) 0.32130(11) 0.0305(5) Uani 1 1 d .
C55 C 0.5212(2) 0.4346(2) 0.35641(19) 0.0353(8) Uani 1 1 d .
H55A H 0.5171 0.4871 0.3235 0.053 Uiso 1 1 calc R
H55B H 0.5693 0.4349 0.3774 0.053 Uiso 1 1 calc R
H55C H 0.4850 0.4422 0.3924 0.053 Uiso 1 1 calc R
O54 O 0.49123(13) 0.01779(15) 0.31250(12) 0.0325(5) Uani 1 1 d .
C56 C 0.4926(2) -0.0741(2) 0.3432(2) 0.0416(9) Uani 1 1 d .
H56A H 0.4817 -0.1221 0.3081 0.062 Uiso 1 1 calc R
H56B H 0.4566 -0.0773 0.3798 0.062 Uiso 1 1 calc R
H56C H 0.5405 -0.0862 0.3629 0.062 Uiso 1 1 calc R

loop_
_atom_site_aniso_label
_atom_site_aniso_U_11
_atom_site_aniso_U_22
_atom_site_aniso_U_33
_atom_site_aniso_U_23
_atom_site_aniso_U_13
_atom_site_aniso_U_12
Pd1 0.02331(17) 0.02925(17) 0.02303(16) -0.00199(9) -0.00149(11) -0.00185(10)
Cl1 0.0246(4) 0.0352(4) 0.0427(5) -0.0060(4) -0.0003(4) 0.0004(3)
Cl2 0.0299(4) 0.0341(4) 0.0432(5) -0.0091(4) 0.0003(4) 0.0007(4)
C1 0.0257(16) 0.0257(16) 0.0262(16) -0.0026(13) 0.0007(13) 0.0049(13)
N2 0.0319(15) 0.0290(14) 0.0256(14) -0.0017(11) -0.0016(12) -0.0010(12)
C3 0.037(2) 0.0366(19) 0.035(2) -0.0031(15) -0.0010(16) -0.0135(16)
C4 0.036(2) 0.0357(19) 0.0321(18) -0.0058(15) -0.0060(15) -0.0105(16)
N5 0.0281(14) 0.0259(13) 0.0236(13) -0.0041(11) -0.0006(11) -0.0031(12)
C6 0.0281(17) 0.0277(16) 0.0254(16) 0.0009(13) -0.0016(13) -0.0061(14)
C7 0.0317(19) 0.0287(17) 0.0366(19) 0.0051(15) 0.0037(15) -0.0020(15)
C8 0.033(2) 0.040(2) 0.040(2) 0.0163(17) -0.0003(16) 0.0017(17)
C9 0.039(2) 0.048(2) 0.0299(18) 0.0068(17) -0.0026(16) -0.0016(18)
C10 0.0364(19) 0.041(2) 0.0299(18) -0.0018(15) 0.0033(15) -0.0035(17)
C11 0.0264(17) 0.0256(16) 0.0301(17) -0.0002(13) 0.0005(14) -0.0061(14)
C12 0.042(2) 0.037(2) 0.047(2) 0.0007(17) 0.0093(18) 0.0093(18)
C13 0.047(2) 0.050(2) 0.068(3) 0.007(2) 0.007(2) 0.018(2)
C14 0.060(3) 0.044(2) 0.088(4) -0.024(2) 0.006(3) 0.004(2)
C15 0.0312(19) 0.0302(17) 0.0353(19) -0.0033(15) 0.0002(15) 0.0024(15)
C16 0.044(2) 0.035(2) 0.048(2) -0.0070(17) 0.0081(18) 0.0041(17)
C17 0.032(2) 0.039(2) 0.065(3) 0.0010(19) -0.0037(18) 0.0011(17)
C18 0.0261(17) 0.042(2) 0.0253(16) -0.0036(15) -0.0016(13) -0.0083(15)
C19 0.046(2) 0.0327(19) 0.034(2) 0.0025(15) -0.0109(17) -0.0118(16)
C20 0.064(3) 0.053(2) 0.054(3) 0.017(2) -0.015(2) -0.024(2)
C21 0.066(3) 0.077(3) 0.043(2) -0.007(2) 0.017(2) -0.033(3)
C22 0.046(2) 0.083(3) 0.045(2) -0.014(2) 0.011(2) -0.019(2)
C23 0.0272(18) 0.062(3) 0.0337(19) -0.0156(18) 0.0003(15) -0.0089(18)
C24 0.062(3) 0.041(2) 0.043(2) -0.0081(18) -0.0199(19) 0.013(2)
C25 0.139(5) 0.034(2) 0.064(3) -0.003(2) -0.030(3) 0.005(3)
C26 0.058(3) 0.093(4) 0.080(4) -0.032(3) -0.019(3) 0.027(3)
C27 0.040(2) 0.066(3) 0.049(2) -0.025(2) -0.0088(19) 0.014(2)
C28 0.049(3) 0.124(5) 0.078(4) -0.039(4) -0.001(3) 0.025(3)
C29 0.061(3) 0.053(3) 0.084(4) -0.019(2) -0.011(3) 0.012(2)
P1 0.0230(4) 0.0290(4) 0.0213(4) -0.0013(3) -0.0008(3) -0.0016(3)
C31 0.0296(17) 0.0277(17) 0.0284(17) -0.0009(13) -0.0012(14) 0.0012(14)
C32 0.0322(19) 0.0350(19) 0.0339(18) 0.0026(15) 0.0003(15) 0.0053(16)
C33 0.040(2) 0.043(2) 0.0356(19) 0.0068(16) 0.0047(16) 0.0110(18)
C34 0.050(2) 0.0318(19) 0.061(3) 0.0046(18) 0.017(2) 0.0056(18)
C35 0.046(2) 0.0301(19) 0.055(2) -0.0093(17) 0.0010(19) -0.0064(17)
C36 0.0293(19) 0.0338(19) 0.039(2) -0.0030(15) -0.0029(16) -0.0054(15)
C37 0.0250(17) 0.0395(19) 0.0236(16) -0.0001(14) -0.0002(13) -0.0026(15)
C38 0.0301(18) 0.049(2) 0.0249(17) -0.0047(15) 0.0008(14) 0.0007(16)
C39 0.042(2) 0.067(3) 0.0230(17) -0.0047(17) 0.0017(16) -0.005(2)
C40 0.052(3) 0.070(3) 0.0233(19) 0.0084(17) -0.0006(18) -0.013(2)
C41 0.053(2) 0.055(2) 0.0301(19) 0.0123(18) -0.0057(17) -0.002(2)
C42 0.038(2) 0.041(2) 0.0278(18) 0.0024(15) -0.0028(15) -0.0018(17)
C43 0.0235(16) 0.0239(15) 0.0233(15) 0.0005(12) -0.0003(12) -0.0006(13)
C44 0.0285(17) 0.0185(14) 0.0236(15) 0.0009(12) 0.0028(13) -0.0021(13)
C45 0.0250(16) 0.0250(16) 0.0301(17) 0.0008(13) 0.0008(13) -0.0002(13)
C46 0.0330(18) 0.0270(17) 0.0297(17) 0.0009(14) 0.0089(14) 0.0027(15)
C47 0.040(2) 0.0305(17) 0.0211(16) -0.0015(13) 0.0004(14) 0.0020(15)
C48 0.0300(17) 0.0287(17) 0.0272(17) -0.0012(13) -0.0023(14) 0.0039(14)
C49 0.0200(15) 0.0257(16) 0.0256(16) 0.0017(13) 0.0017(12) 0.0004(13)
C50 0.0223(16) 0.0247(16) 0.0310(17) 0.0012(13) -0.0008(13) 0.0002(13)
C51 0.0334(18) 0.0362(19) 0.0280(17) -0.0027(15) -0.0063(14) -0.0053(16)
C52 0.040(2) 0.047(2) 0.0260(17) 0.0026(16) -0.0074(15) -0.0037(17)
C53 0.040(2) 0.0333(18) 0.0314(19) 0.0080(15) -0.0052(16) -0.0003(16)
C54 0.0270(18) 0.0272(17) 0.0293(18) -0.0019(13) 0.0000(14) -0.0008(14)
O50 0.0366(13) 0.0214(11) 0.0334(12) -0.0012(10) -0.0061(10) -0.0033(10)
C55 0.038(2) 0.0264(17) 0.042(2) -0.0075(15) -0.0024(16) -0.0057(15)
O54 0.0445(14) 0.0208(11) 0.0323(13) 0.0024(9) 0.0001(11) 0.0012(10)
C56 0.059(3) 0.0235(17) 0.043(2) 0.0074(16) 0.0058(19) 0.0020(18)

loop_
_atom_type_symbol
_atom_type_description
_atom_type_scat_dispersion_real
_atom_type_scat_dispersion_imag
_atom_type_scat_source
C C 0.0033 0.0016 'International Tables Vol C Tables 4.2.6.8 and 6.1.1.4'
H H 0.0000 0.0000 'International Tables Vol C Tables 4.2.6.8 and 6.1.1.4'
N N 0.0061 0.0033 'International Tables Vol C Tables 4.2.6.8 and 6.1.1.4'
O O 0.0106 0.0060 'International Tables Vol C Tables 4.2.6.8 and 6.1.1.4'
P P 0.1023 0.0942 'International Tables Vol C Tables 4.2.6.8 and 6.1.1.4'
Cl Cl 0.1484 0.1585 'International Tables Vol C Tables 4.2.6.8 and 6.1.1.4'
Pd Pd -0.9988 1.0072 'International Tables Vol C Tables 4.2.6.8 and 6.1.1.4'

loop_
_geom_angle_atom_site_label_1
_geom_angle_atom_site_label_2
_geom_angle_atom_site_label_3
_geom_angle
C1 Pd1 Cl2 91.46(9)
C1 Pd1 Cl1 88.61(9)
Cl2 Pd1 Cl1 179.87(4)
C1 Pd1 P1 174.73(9)
Cl2 Pd1 P1 88.74(3)
Cl1 Pd1 P1 91.20(3)
N5 C1 N2 104.1(3)
N5 C1 Pd1 129.7(2)
N2 C1 Pd1 126.0(2)
C1 N2 C3 111.3(3)
C1 N2 C6 125.9(3)
C3 N2 C6 122.8(3)
C4 C3 N2 106.8(3)
C4 C3 H3A 126.6
N2 C3 H3A 126.6
C3 C4 N5 106.5(3)
C3 C4 H4A 126.8
N5 C4 H4A 126.8
C1 N5 C4 111.3(3)
C1 N5 C18 128.0(3)
C4 N5 C18 120.7(3)
C7 C6 C11 122.9(3)
C7 C6 N2 118.7(3)
C11 C6 N2 118.3(3)
C8 C7 C6 117.1(3)
C8 C7 C12 120.8(3)
C6 C7 C12 122.0(3)
C9 C8 C7 121.5(3)
C9 C8 H8A 119.2
C7 C8 H8A 119.2
C10 C9 C8 119.9(3)
C10 C9 H9A 120.0
C8 C9 H9A 120.0
C9 C10 C11 121.5(3)
C9 C10 H10A 119.3
C11 C10 H10A 119.3
C10 C11 C6 117.0(3)
C10 C11 C15 120.6(3)
C6 C11 C15 122.3(3)
C13 C12 C7 113.3(4)
C13 C12 C14 111.0(3)
C7 C12 C14 109.9(3)
C13 C12 H12A 107.4
C7 C12 H12A 107.4
C14 C12 H12A 107.4
C12 C13 H13A 109.5
C12 C13 H13B 109.5
H13A C13 H13B 109.5
C12 C13 H13C 109.5
H13A C13 H13C 109.5
H13B C13 H13C 109.5
C12 C14 H14A 109.5
C12 C14 H14B 109.5
H14A C14 H14B 109.5
C12 C14 H14C 109.5
H14A C14 H14C 109.5
H14B C14 H14C 109.5
C11 C15 C16 113.0(3)
C11 C15 C17 110.9(3)
C16 C15 C17 109.1(3)
C11 C15 H15A 107.9
C16 C15 H15A 107.9
C17 C15 H15A 107.9
C15 C16 H16A 109.5
C15 C16 H16B 109.5
H16A C16 H16B 109.5
C15 C16 H16C 109.5
H16A C16 H16C 109.5
H16B C16 H16C 109.5
C15 C17 H17A 109.5
C15 C17 H17B 109.5
H17A C17 H17B 109.5
C15 C17 H17C 109.5
H17A C17 H17C 109.5
H17B C17 H17C 109.5
C19 C18 C23 123.9(3)
C19 C18 N5 118.3(3)
C23 C18 N5 117.4(3)
C18 C19 C20 115.4(4)
C18 C19 C24 122.9(3)
C20 C19 C24 121.6(4)
C21 C20 C19 120.1(4)
C21 C20 H20A 119.9
C19 C20 H20A 119.9
C22 C21 C20 122.5(4)
C22 C21 H21A 118.8
C20 C21 H21A 118.8
C21 C22 C23 120.5(4)
C21 C22 H22A 119.7
C23 C22 H22A 119.7
C22 C23 C18 117.5(4)
C22 C23 C27 120.6(4)
C18 C23 C27 121.9(3)
C19 C24 C26 109.1(3)
C19 C24 C25 111.4(4)
C26 C24 C25 110.8(4)
C19 C24 H24A 108.5
C26 C24 H24A 108.5
C25 C24 H24A 108.5
C24 C25 H25A 109.5
C24 C25 H25B 109.5
H25A C25 H25B 109.5
C24 C25 H25C 109.5
H25A C25 H25C 109.5
H25B C25 H25C 109.5
C24 C26 H26A 109.5
C24 C26 H26B 109.5
H26A C26 H26B 109.5
C24 C26 H26C 109.5
H26A C26 H26C 109.5
H26B C26 H26C 109.5
C23 C27 C28 113.6(4)
C23 C27 C29 113.0(3)
C28 C27 C29 108.4(4)
C23 C27 H27A 107.1
C28 C27 H27A 107.1
C29 C27 H27A 107.1
C27 C28 H28A 109.5
C27 C28 H28B 109.5
H28A C28 H28B 109.5
C27 C28 H28C 109.5
H28A C28 H28C 109.5
H28B C28 H28C 109.5
C27 C29 H29A 109.5
C27 C29 H29B 109.5
H29A C29 H29B 109.5
C27 C29 H29C 109.5
H29A C29 H29C 109.5
H29B C29 H29C 109.5
C31 P1 C43 103.83(15)
C31 P1 C37 105.58(15)
C43 P1 C37 111.04(14)
C31 P1 Pd1 113.89(11)
C43 P1 Pd1 114.62(10)
C37 P1 Pd1 107.55(11)
C36 C31 C32 110.2(3)
C36 C31 P1 114.3(2)
C32 C31 P1 113.1(2)
C36 C31 H31A 106.2
C32 C31 H31A 106.2
P1 C31 H31A 106.2
C33 C32 C31 110.0(3)
C33 C32 H32A 109.7
C31 C32 H32A 109.7
C33 C32 H32B 109.7
C31 C32 H32B 109.7
H32A C32 H32B 108.2
C34 C33 C32 111.2(3)
C34 C33 H33A 109.4
C32 C33 H33A 109.4
C34 C33 H33B 109.4
C32 C33 H33B 109.4
H33A C33 H33B 108.0
C35 C34 C33 110.7(3)
C35 C34 H34A 109.5
C33 C34 H34A 109.5
C35 C34 H34B 109.5
C33 C34 H34B 109.5
H34A C34 H34B 108.1
C34 C35 C36 111.2(3)
C34 C35 H35A 109.4
C36 C35 H35A 109.4
C34 C35 H35B 109.4
C36 C35 H35B 109.4
H35A C35 H35B 108.0
C35 C36 C31 110.9(3)
C35 C36 H36A 109.5
C31 C36 H36A 109.5
C35 C36 H36B 109.5
C31 C36 H36B 109.5
H36A C36 H36B 108.0
C42 C37 C38 109.6(3)
C42 C37 P1 110.4(2)
C38 C37 P1 112.0(2)
C42 C37 H37A 108.2
C38 C37 H37A 108.2
P1 C37 H37A 108.2
C39 C38 C37 109.5(3)
C39 C38 H38A 109.8
C37 C38 H38A 109.8
C39 C38 H38B 109.8
C37 C38 H38B 109.8
H38A C38 H38B 108.2
C40 C39 C38 111.6(3)
C40 C39 H39A 109.3
C38 C39 H39A 109.3
C40 C39 H39B 109.3
C38 C39 H39B 109.3
H39A C39 H39B 108.0
C41 C40 C39 111.7(3)
C41 C40 H40A 109.3
C39 C40 H40A 109.3
C41 C40 H40B 109.3
C39 C40 H40B 109.3
H40A C40 H40B 107.9
C40 C41 C42 111.6(3)
C40 C41 H41A 109.3
C42 C41 H41A 109.3
C40 C41 H41B 109.3
C42 C41 H41B 109.3
H41A C41 H41B 108.0
C37 C42 C41 111.2(3)
C37 C42 H42A 109.4
C41 C42 H42A 109.4
C37 C42 H42B 109.4
C41 C42 H42B 109.4
H42A C42 H42B 108.0
C44 C43 C48 118.0(3)
C44 C43 P1 130.6(2)
C48 C43 P1 111.3(2)
C45 C44 C43 118.7(3)
C45 C44 C49 114.6(3)
C43 C44 C49 126.6(3)
C46 C45 C44 122.4(3)
C46 C45 H45A 118.8
C44 C45 H45A 118.8
C47 C46 C45 119.1(3)
C47 C46 H46A 120.4
C45 C46 H46A 120.4
C46 C47 C48 119.8(3)
C46 C47 H47A 120.1
C48 C47 H47A 120.1
C47 C48 C43 122.0(3)
C47 C48 H48A 119.0
C43 C48 H48A 119.0
C54 C49 C50 118.5(3)
C54 C49 C44 119.7(3)
C50 C49 C44 121.5(3)
O50 C50 C49 115.6(3)
O50 C50 C51 123.4(3)
C49 C50 C51 120.9(3)
C52 C51 C50 118.5(3)
C52 C51 H51A 120.7
C50 C51 H51A 120.7
C51 C52 C53 122.0(3)
C51 C52 H52A 119.0
C53 C52 H52A 119.0
C52 C53 C54 118.9(3)
C52 C53 H53A 120.5
C54 C53 H53A 120.5
O54 C54 C49 115.1(3)
O54 C54 C53 124.1(3)
C49 C54 C53 120.8(3)
C50 O50 C55 119.1(3)
O50 C55 H55A 109.5
O50 C55 H55B 109.5
H55A C55 H55B 109.5
O50 C55 H55C 109.5
H55A C55 H55C 109.5
H55B C55 H55C 109.5
C54 O54 C56 118.5(3)
O54 C56 H56A 109.5
O54 C56 H56B 109.5
H56A C56 H56B 109.5
O54 C56 H56C 109.5
H56A C56 H56C 109.5
H56B C56 H56C 109.5

loop_
_geom_bond_atom_site_label_1
_geom_bond_atom_site_label_2
_geom_bond_distance
Pd1 C1 2.054(3)
Pd1 Cl2 2.2932(9)
Pd1 Cl1 2.3160(9)
Pd1 P1 2.3319(9)
C1 N5 1.350(4)
C1 N2 1.354(4)
N2 C3 1.382(4)
N2 C6 1.445(4)
C3 C4 1.338(5)
C3 H3A 0.9500
C4 N5 1.388(4)
C4 H4A 0.9500
N5 C18 1.447(4)
C6 C7 1.396(5)
C6 C11 1.401(5)
C7 C8 1.389(5)
C7 C12 1.522(5)
C8 C9 1.380(5)
C8 H8A 0.9500
C9 C10 1.377(5)
C9 H9A 0.9500
C10 C11 1.391(5)
C10 H10A 0.9500
C11 C15 1.515(5)
C12 C13 1.521(6)
C12 C14 1.541(6)
C12 H12A 1.0000
C13 H13A 0.9800
C13 H13B 0.9800
C13 H13C 0.9800
C14 H14A 0.9800
C14 H14B 0.9800
C14 H14C 0.9800
C15 C16 1.526(5)
C15 C17 1.539(5)
C15 H15A 1.0000
C16 H16A 0.9800
C16 H16B 0.9800
C16 H16C 0.9800
C17 H17A 0.9800
C17 H17B 0.9800
C17 H17C 0.9800
C18 C19 1.390(5)
C18 C23 1.408(5)
C19 C20 1.428(6)
C19 C24 1.502(6)
C20 C21 1.375(7)
C20 H20A 0.9500
C21 C22 1.353(7)
C21 H21A 0.9500
C22 C23 1.377(6)
C22 H22A 0.9500
C23 C27 1.507(6)
C24 C26 1.514(6)
C24 C25 1.543(6)
C24 H24A 1.0000
C25 H25A 0.9800
C25 H25B 0.9800
C25 H25C 0.9800
C26 H26A 0.9800
C26 H26B 0.9800
C26 H26C 0.9800
C27 C28 1.528(6)
C27 C29 1.546(6)
C27 H27A 1.0000
C28 H28A 0.9800
C28 H28B 0.9800
C28 H28C 0.9800
C29 H29A 0.9800
C29 H29B 0.9800
C29 H29C 0.9800
P1 C31 1.845(3)
P1 C43 1.847(3)
P1 C37 1.852(3)
C31 C36 1.530(5)
C31 C32 1.533(4)
C31 H31A 1.0000
C32 C33 1.527(5)
C32 H32A 0.9900
C32 H32B 0.9900
C33 C34 1.524(6)
C33 H33A 0.9900
C33 H33B 0.9900
C34 C35 1.507(6)
C34 H34A 0.9900
C34 H34B 0.9900
C35 C36 1.532(5)
C35 H35A 0.9900
C35 H35B 0.9900
C36 H36A 0.9900
C36 H36B 0.9900
C37 C42 1.527(5)
C37 C38 1.536(5)
C37 H37A 1.0000
C38 C39 1.532(5)
C38 H38A 0.9900
C38 H38B 0.9900
C39 C40 1.520(6)
C39 H39A 0.9900
C39 H39B 0.9900
C40 C41 1.509(6)
C40 H40A 0.9900
C40 H40B 0.9900
C41 C42 1.526(5)
C41 H41A 0.9900
C41 H41B 0.9900
C42 H42A 0.9900
C42 H42B 0.9900
C43 C44 1.403(4)
C43 C48 1.411(4)
C44 C45 1.395(4)
C44 C49 1.495(4)
C45 C46 1.389(5)
C45 H45A 0.9500
C46 C47 1.374(5)
C46 H46A 0.9500
C47 C48 1.386(5)
C47 H47A 0.9500
C48 H48A 0.9500
C49 C54 1.394(4)
C49 C50 1.395(4)
C50 O50 1.361(4)
C50 C51 1.405(5)
C51 C52 1.375(5)
C51 H51A 0.9500
C52 C53 1.378(5)
C52 H52A 0.9500
C53 C54 1.402(5)
C53 H53A 0.9500
C54 O54 1.358(4)
O50 C55 1.431(4)
C55 H55A 0.9800
C55 H55B 0.9800
C55 H55C 0.9800
O54 C56 1.426(4)
C56 H56A 0.9800
C56 H56B 0.9800
C56 H56C 0.9800

loop_
_geom_torsion_atom_site_label_1
_geom_torsion_atom_site_label_2
_geom_torsion_atom_site_label_3
_geom_torsion_atom_site_label_4
_geom_torsion
Cl2 Pd1 C1 N5 -85.8(3)
Cl1 Pd1 C1 N5 94.1(3)
P1 Pd1 C1 N5 -177.9(7)
Cl2 Pd1 C1 N2 99.4(3)
Cl1 Pd1 C1 N2 -80.7(3)
P1 Pd1 C1 N2 7.3(12)
N5 C1 N2 C3 -1.4(4)
Pd1 C1 N2 C3 174.5(2)
N5 C1 N2 C6 176.2(3)
Pd1 C1 N2 C6 -7.9(4)
C1 N2 C3 C4 0.0(4)
C6 N2 C3 C4 -177.6(3)
N2 C3 C4 N5 1.3(4)
N2 C1 N5 C4 2.2(4)
Pd1 C1 N5 C4 -173.5(2)
N2 C1 N5 C18 -177.1(3)
Pd1 C1 N5 C18 7.2(5)
C3 C4 N5 C1 -2.2(4)
C3 C4 N5 C18 177.1(3)
C1 N2 C6 C7 -81.8(4)
C3 N2 C6 C7 95.4(4)
C1 N2 C6 C11 100.7(4)
C3 N2 C6 C11 -82.0(4)
C11 C6 C7 C8 -1.8(5)
N2 C6 C7 C8 -179.1(3)
C11 C6 C7 C12 174.9(3)
N2 C6 C7 C12 -2.4(5)
C6 C7 C8 C9 1.1(5)
C12 C7 C8 C9 -175.6(3)
C7 C8 C9 C10 0.3(6)
C8 C9 C10 C11 -1.1(6)
C9 C10 C11 C6 0.4(5)
C9 C10 C11 C15 178.0(3)
C7 C6 C11 C10 1.0(5)
N2 C6 C11 C10 178.4(3)
C7 C6 C11 C15 -176.5(3)
N2 C6 C11 C15 0.9(5)
C8 C7 C12 C13 -35.5(5)
C6 C7 C12 C13 147.9(4)
C8 C7 C12 C14 89.4(4)
C6 C7 C12 C14 -87.2(4)
C10 C11 C15 C16 42.0(4)
C6 C11 C15 C16 -140.5(3)
C10 C11 C15 C17 -80.9(4)
C6 C11 C15 C17 96.6(4)
C1 N5 C18 C19 -95.5(4)
C4 N5 C18 C19 85.3(4)
C1 N5 C18 C23 91.4(4)
C4 N5 C18 C23 -87.8(4)
C23 C18 C19 C20 1.4(5)
N5 C18 C19 C20 -171.3(3)
C23 C18 C19 C24 179.7(3)
N5 C18 C19 C24 7.0(5)
C18 C19 C20 C21 0.0(6)
C24 C19 C20 C21 -178.3(4)
C19 C20 C21 C22 -0.5(7)
C20 C21 C22 C23 -0.5(7)
C21 C22 C23 C18 1.8(6)
C21 C22 C23 C27 -179.4(4)
C19 C18 C23 C22 -2.3(5)
N5 C18 C23 C22 170.4(3)
C19 C18 C23 C27 179.0(3)
N5 C18 C23 C27 -8.3(5)
C18 C19 C24 C26 -108.3(5)
C20 C19 C24 C26 69.9(5)
C18 C19 C24 C25 129.2(4)
C20 C19 C24 C25 -52.6(5)
C22 C23 C27 C28 34.4(5)
C18 C23 C27 C28 -147.0(4)
C22 C23 C27 C29 -89.8(5)
C18 C23 C27 C29 88.9(4)
C1 Pd1 P1 C31 -114.6(9)
Cl2 Pd1 P1 C31 153.17(12)
Cl1 Pd1 P1 C31 -26.71(12)
C1 Pd1 P1 C43 126.0(9)
Cl2 Pd1 P1 C43 33.79(11)
Cl1 Pd1 P1 C43 -146.09(11)
C1 Pd1 P1 C37 2.0(10)
Cl2 Pd1 P1 C37 -90.20(11)
Cl1 Pd1 P1 C37 89.91(11)
C43 P1 C31 C36 -61.2(3)
C37 P1 C31 C36 55.7(3)
Pd1 P1 C31 C36 173.5(2)
C43 P1 C31 C32 66.1(3)
C37 P1 C31 C32 -177.0(2)
Pd1 P1 C31 C32 -59.3(3)
C36 C31 C32 C33 -57.1(4)
P1 C31 C32 C33 173.5(2)
C31 C32 C33 C34 57.5(4)
C32 C33 C34 C35 -57.2(4)
C33 C34 C35 C36 56.2(4)
C34 C35 C36 C31 -56.4(4)
C32 C31 C36 C35 56.6(4)
P1 C31 C36 C35 -174.7(3)
C31 P1 C37 C42 165.4(2)
C43 P1 C37 C42 -82.7(3)
Pd1 P1 C37 C42 43.5(2)
C31 P1 C37 C38 43.0(3)
C43 P1 C37 C38 154.9(2)
Pd1 P1 C37 C38 -79.0(2)
C42 C37 C38 C39 58.6(4)
P1 C37 C38 C39 -178.5(2)
C37 C38 C39 C40 -57.3(4)
C38 C39 C40 C41 54.8(4)
C39 C40 C41 C42 -53.3(5)
C38 C37 C42 C41 -58.1(4)
P1 C37 C42 C41 178.0(3)
C40 C41 C42 C37 55.5(4)
C31 P1 C43 C44 96.5(3)
C37 P1 C43 C44 -16.5(3)
Pd1 P1 C43 C44 -138.6(3)
C31 P1 C43 C48 -80.4(2)
C37 P1 C43 C48 166.6(2)
Pd1 P1 C43 C48 44.5(2)
C48 C43 C44 C45 1.8(4)
P1 C43 C44 C45 -174.9(2)
C48 C43 C44 C49 -175.7(3)
P1 C43 C44 C49 7.6(5)
C43 C44 C45 C46 -0.2(5)
C49 C44 C45 C46 177.6(3)
C44 C45 C46 C47 -1.1(5)
C45 C46 C47 C48 0.7(5)
C46 C47 C48 C43 1.0(5)
C44 C43 C48 C47 -2.2(5)
P1 C43 C48 C47 175.1(3)
C45 C44 C49 C54 -87.3(4)
C43 C44 C49 C54 90.2(4)
C45 C44 C49 C50 86.2(4)
C43 C44 C49 C50 -96.2(4)
C54 C49 C50 O50 172.3(3)
C44 C49 C50 O50 -1.4(4)
C54 C49 C50 C51 -6.3(5)
C44 C49 C50 C51 -179.9(3)
O50 C50 C51 C52 -174.4(3)
C49 C50 C51 C52 4.1(5)
C50 C51 C52 C53 0.6(5)
C51 C52 C53 C54 -2.8(6)
C50 C49 C54 O54 -174.6(3)
C44 C49 C54 O54 -0.9(4)
C50 C49 C54 C53 4.0(5)
C44 C49 C54 C53 177.8(3)
C52 C53 C54 O54 178.9(3)
C52 C53 C54 C49 0.4(5)
C49 C50 O50 C55 173.8(3)
C51 C50 O50 C55 -7.6(4)
C49 C54 O54 C56 -172.6(3)
C53 C54 O54 C56 8.8(5)
